data_7221394
loop_
_publ_author_name
'Widera, A.'
'Schaefer, H.'

_publ_section_title
;
 Darstellung und Kristallstruktur von Ba10 Al3 Ge7
;
_journal_name_full
;
Zeitschrift fuer Naturforschung, Teil B. Anorganische Chemie, Organische 
Chemie (2,1947-32,1977)
;
_journal_page_first 619
_journal_page_last 624
_journal_volume 32
_journal_year 1977
_chemical_formula_sum 'Al3 Ba10 Ge7'
_chemical_name_systematic 'Ba10 Al3 Ge7'
_space_group_IT_number 193
_symmetry_space_group_name_Hall '-P 6c 2'
_symmetry_space_group_name_H-M 'P 63/m c m'
_cell_angle_alpha 90
_cell_angle_beta 90
_cell_angle_gamma 120
_cell_formula_units_Z 2
_cell_length_a 9.749
_cell_length_b 9.749
_cell_length_c 16.47
_cell_volume 1355.640
_citation_journal_id_ASTM ZENBAX
_cod_data_source_file Widera_ZENBAX_1977_565.cif
_cod_data_source_block Al3Ba10Ge7
_cod_original_cell_volume 1355.64
_cod_database_code 7221394

loop_
_symmetry_equiv_pos_as_xyz
x,y,z
x-y,x,z+1/2
-y,x-y,z
-x,-y,z+1/2
-x+y,-x,z
y,-x+y,z+1/2
-y,-x,-z
x-y,-y,-z+1/2
x,x-y,-z
y,x,-z+1/2
-x+y,y,-z
-x,-x+y,-z+1/2
-x,-y,-z
-x+y,-x,-z-1/2
y,-x+y,-z
x,y,-z-1/2
x-y,x,-z
-y,x-y,-z-1/2
y,x,z
-x+y,y,z-1/2
-x,-x+y,z
-y,-x,z-1/2
x-y,-y,z
x,x-y,z-1/2

loop_
_atom_site_label
_atom_site_type_symbol
_atom_site_fract_x
_atom_site_fract_y
_atom_site_fract_z
_atom_site_occupancy
_atom_site_U_iso_or_equiv
Ba1 Ba 0.3333 0.6667 0.25 1 0.0
Ba2 Ba 0.3333 0.6667 0 1 0.0
Ge2 Ge 0 0 0.25 1 0.0
Ba3 Ba 0.2522 0 0.4018 1 0.0
Ge1 Ge 0.3955 0 0.8832 1 0.0
Al1 Al 0 0.727 0.25 1 0.0
